data_4313687
loop_
_publ_author_name
'Changneng Chen'
'Deguang Huang'
'Xiaofeng Zhang'
'Feng Chen'
'Hongping Zhu'
'Qiutian Liu'
'Cunxi Zhang'
'Daizheng Liao'
'Licun Li'
'Licheng Sun'

_publ_section_title
;
 Aggregate Manganese Schiff Base Moieties by Terephthalate or Acetate:
 Dinuclear Manganese and Trinuclear Mixed Metal Mn2/Na Complexes
;
_journal_name_full 'Inorganic Chemistry'
_journal_page_first 3540
_journal_page_last 3548
_journal_paper_doi 10.1021/ic025944z
_journal_volume 42
_journal_year 2003
_chemical_compound_source 'see text'
_chemical_formula_moiety 'C21 H18 Mn N3 O6'
_chemical_formula_sum 'C21 H18 Mn N3 O6'
_chemical_formula_weight 463.33
_space_group_IT_number 14
_symmetry_cell_setting monoclinic
_symmetry_space_group_name_Hall '-P 2ybc'
_symmetry_space_group_name_H-M 'P 1 21/c 1'
_atom_sites_solution_hydrogens geom
_atom_sites_solution_primary direct
_atom_sites_solution_secondary difmap
_audit_creation_method SHELXL-97
_cell_angle_alpha 90.00
_cell_angle_beta 95.53(3)
_cell_angle_gamma 90.00
_cell_formula_units_Z 4
_cell_length_a 9.957(2)
_cell_length_b 7.8680(16)
_cell_length_c 25.339(5)
_cell_measurement_reflns_used 20
_cell_measurement_temperature 293(2)
_cell_measurement_theta_max 20
_cell_measurement_theta_min 15
_cell_volume 1975.9(7)
_computing_cell_refinement 'CONTROL (Molecular Structure Corporation,1988)'
_computing_data_collection 'CONTROL (Molecular Structure Corporation,1988)'
_computing_data_reduction 'Lorentz-Polarization (MolEN)'
_computing_molecular_graphics 'Bruker SHELXTL'
_computing_publication_material 'Bruker SHELXTL'
_computing_structure_refinement 'Siemens SHELXTL'
_computing_structure_solution 'Siemens SHELXTL'
_diffrn_ambient_temperature 293(2)
_diffrn_measured_fraction_theta_full 0.873
_diffrn_measured_fraction_theta_max 0.873
_diffrn_measurement_device_type 'AFC5R Rigaku'
_diffrn_measurement_method \w/2\q
_diffrn_radiation_monochromator graphite
_diffrn_radiation_source 'fine-focus sealed tube'
_diffrn_radiation_type MoK\a
_diffrn_radiation_wavelength 0.71069
_diffrn_reflns_av_R_equivalents 0.0143
_diffrn_reflns_av_sigmaI/netI 0.0593
_diffrn_reflns_limit_h_max 12
_diffrn_reflns_limit_h_min 0
_diffrn_reflns_limit_k_max 9
_diffrn_reflns_limit_k_min 0
_diffrn_reflns_limit_l_max 30
_diffrn_reflns_limit_l_min -31
_diffrn_reflns_number 3576
_diffrn_reflns_theta_full 26.01
_diffrn_reflns_theta_max 26.01
_diffrn_reflns_theta_min 1.61
_diffrn_standards_decay_% 23.2
_diffrn_standards_interval_count 250
_diffrn_standards_interval_time 120
_diffrn_standards_number 3
_exptl_absorpt_coefficient_mu 0.714
_exptl_absorpt_correction_T_max .999
_exptl_absorpt_correction_T_min .627
_exptl_absorpt_correction_type empirical
_exptl_absorpt_process_details 'SADABS (Sheldrick, 1996)'
_exptl_crystal_colour black
_exptl_crystal_density_diffrn 1.554
_exptl_crystal_density_method 'not measured'
_exptl_crystal_description prism
_exptl_crystal_F_000 948
_exptl_crystal_size_max .80
_exptl_crystal_size_mid .40
_exptl_crystal_size_min .30
_refine_diff_density_max 0.429
_refine_diff_density_min -0.258
_refine_diff_density_rms 0.073
_refine_ls_extinction_coef none
_refine_ls_extinction_expression none
_refine_ls_extinction_method none
_refine_ls_goodness_of_fit_ref 0.934
_refine_ls_hydrogen_treatment mixed
_refine_ls_matrix_type full
_refine_ls_number_parameters 280
_refine_ls_number_reflns 3394
_refine_ls_number_restraints 0
_refine_ls_restrained_S_all 0.934
_refine_ls_R_factor_gt 0.0442
_refine_ls_shift/su_max 0.085
_refine_ls_shift/su_mean 0.011
_refine_ls_structure_factor_coef Fsqd
_refine_ls_weighting_details 'calc w=1/[\s^2^(Fo^2^)+(0.1000P)^2^+0.0000P] where P=(Fo^2^+2Fc^2^)/3'
_refine_ls_weighting_scheme calc
_refine_ls_wR_factor_gt 0.1319
_refine_ls_wR_factor_ref 0.1361
_reflns_number_gt 2529
_reflns_number_total 3394
_reflns_threshold_expression >2sigma(I)
_cod_data_source_file ic025944zsi20030410_105635_5.cif
_cod_data_source_block dd(complex5)
_cod_depositor_comments
;
The following automatic conversions were performed:

'_symmetry_cell_setting' value 'Monoclinic' changed to 'monoclinic'
according to the built-in table from CIF Core dictionary named
'cif_core.dic' version 2.4.1 from
2010-06-29.

'_exptl_absorpt_correction_type' value 'Empirical'
changed to 'empirical' according to the built-in table from CIF Core
dictionary named 'cif_core.dic' version 2.4.1 from 2010-06-29.

Automatic conversion script
Id: cif_fix_values 1646 2011-03-28 12:23:43Z adriana 
;
_cod_database_code 4313687
_refine_ls_r_factor_ref 0.0715

loop_
_symmetry_equiv_pos_as_xyz
'x, y, z'
'-x, y+1/2, -z+1/2'
'-x, -y, -z'
'x, -y-1/2, z-1/2'

loop_
_atom_site_label
_atom_site_type_symbol
_atom_site_fract_x
_atom_site_fract_y
_atom_site_fract_z
_atom_site_U_iso_or_equiv
_atom_site_adp_type
_atom_site_occupancy
_atom_site_symmetry_multiplicity
_atom_site_calc_flag
_atom_site_refinement_flags
_atom_site_disorder_assembly
_atom_site_disorder_group
Mn Mn 0.30146(5) 0.59409(6) 0.367233(17) 0.03768(18) Uani 1 1 d . . .
O1 O 0.1499(2) 0.5683(3) 0.31965(9) 0.0503(6) Uani 1 1 d . . .
O2 O 0.1962(2) 0.6844(3) 0.41796(9) 0.0467(6) Uani 1 1 d . . .
O3 O 0.3786(3) 0.8205(3) 0.31871(10) 0.0612(7) Uani 1 1 d . . .
O4 O 0.4250(5) 1.0792(4) 0.30815(17) 0.1259(16) Uani 1 1 d . . .
O5 O 0.3413(4) 1.0047(4) 0.37761(11) 0.0775(9) Uani 1 1 d . . .
O6 O 0.2813(2) 0.3266(3) 0.40505(11) 0.0555(7) Uani 1 1 d . . .
N1 N 0.4224(3) 0.4783(3) 0.32048(10) 0.0367(6) Uani 1 1 d . . .
N2 N 0.4725(3) 0.6199(3) 0.41377(10) 0.0368(6) Uani 1 1 d . . .
N3 N 0.3815(3) 0.9678(4) 0.33539(12) 0.0478(7) Uani 1 1 d . . .
C1 C 0.1404(3) 0.5086(4) 0.27036(12) 0.0430(8) Uani 1 1 d . . .
C2 C 0.0146(4) 0.5218(5) 0.24017(14) 0.0509(9) Uani 1 1 d . . .
H2A H -0.0570 0.5762 0.2541 0.061 Uiso 1 1 calc R . .
C3 C -0.0022(4) 0.4539(5) 0.18992(14) 0.0541(9) Uani 1 1 d . . .
H3A H -0.0862 0.4617 0.1706 0.065 Uiso 1 1 calc R . .
C4 C 0.1017(4) 0.3747(5) 0.16740(14) 0.0565(10) Uani 1 1 d . . .
H4A H 0.0874 0.3274 0.1337 0.068 Uiso 1 1 calc R . .
C5 C 0.2261(4) 0.3667(5) 0.19534(13) 0.0532(9) Uani 1 1 d . . .
H5A H 0.2969 0.3162 0.1798 0.064 Uiso 1 1 calc R . .
C6 C 0.2501(4) 0.4334(4) 0.24760(12) 0.0420(7) Uani 1 1 d . . .
C7 C 0.3822(3) 0.4200(4) 0.27313(12) 0.0414(7) Uani 1 1 d . . .
H7A H 0.4461 0.3651 0.2548 0.050 Uiso 1 1 calc R . .
C8 C 0.5591(3) 0.4691(4) 0.34251(12) 0.0401(7) Uani 1 1 d . . .
C9 C 0.6622(4) 0.3914(4) 0.31838(15) 0.0505(9) Uani 1 1 d . . .
H9A H 0.6440 0.3350 0.2862 0.061 Uiso 1 1 calc R . .
C10 C 0.7919(4) 0.3987(5) 0.34255(16) 0.0593(10) Uani 1 1 d . . .
H10A H 0.8614 0.3473 0.3264 0.071 Uiso 1 1 calc R . .
C11 C 0.8203(4) 0.4812(5) 0.39032(17) 0.0615(10) Uani 1 1 d . . .
H11A H 0.9088 0.4868 0.4058 0.074 Uiso 1 1 calc R . .
C12 C 0.7181(4) 0.5553(5) 0.41535(15) 0.0539(9) Uani 1 1 d . . .
H12A H 0.7374 0.6091 0.4479 0.065 Uiso 1 1 calc R . .
C13 C 0.5872(3) 0.5494(4) 0.39195(13) 0.0409(7) Uani 1 1 d . . .
C14 C 0.4818(3) 0.6945(4) 0.46002(13) 0.0457(8) Uani 1 1 d . . .
H14A H 0.5675 0.7023 0.4780 0.055 Uiso 1 1 calc R . .
C15 C 0.3736(3) 0.7648(4) 0.48544(12) 0.0429(8) Uani 1 1 d . . .
C16 C 0.4045(4) 0.8462(5) 0.53499(13) 0.0550(9) Uani 1 1 d . . .
H16A H 0.4941 0.8538 0.5489 0.066 Uiso 1 1 calc R . .
C17 C 0.3076(4) 0.9132(5) 0.56262(14) 0.0596(10) Uani 1 1 d . . .
H17A H 0.3304 0.9667 0.5950 0.072 Uiso 1 1 calc R . .
C18 C 0.1729(4) 0.9010(5) 0.54196(14) 0.0581(10) Uani 1 1 d . . .
H18A H 0.1057 0.9453 0.5610 0.070 Uiso 1 1 calc R . .
C19 C 0.1383(4) 0.8243(4) 0.49388(13) 0.0504(9) Uani 1 1 d . . .
H19A H 0.0479 0.8180 0.4808 0.060 Uiso 1 1 calc R . .
C20 C 0.2364(3) 0.7558(4) 0.46421(12) 0.0414(7) Uani 1 1 d . . .
C21 C 0.1644(4) 0.2769(6) 0.42768(18) 0.0727(12) Uani 1 1 d . . .
H21A H 0.1753 0.1629 0.4409 0.109 Uiso 1 1 calc R . .
H21B H 0.0885 0.2814 0.4013 0.109 Uiso 1 1 calc R . .
H21C H 0.1493 0.3523 0.4563 0.109 Uiso 1 1 calc R . .

loop_
_atom_site_aniso_label
_atom_site_aniso_U_11
_atom_site_aniso_U_22
_atom_site_aniso_U_33
_atom_site_aniso_U_23
_atom_site_aniso_U_13
_atom_site_aniso_U_12
Mn 0.0367(3) 0.0370(3) 0.0393(3) -0.0040(2) 0.00360(19) 0.0035(2)
O1 0.0408(13) 0.0638(16) 0.0459(13) -0.0109(11) 0.0027(10) 0.0069(12)
O2 0.0414(13) 0.0543(14) 0.0445(12) -0.0117(11) 0.0039(10) 0.0063(11)
O3 0.099(2) 0.0302(13) 0.0562(15) 0.0004(11) 0.0158(14) 0.0048(13)
O4 0.215(5) 0.0404(18) 0.134(3) 0.0093(19) 0.077(3) -0.014(2)
O5 0.105(2) 0.068(2) 0.0609(18) -0.0159(15) 0.0151(16) 0.0048(18)
O6 0.0482(14) 0.0412(14) 0.0801(18) 0.0071(12) 0.0226(13) -0.0009(11)
N1 0.0415(15) 0.0284(13) 0.0414(14) 0.0023(11) 0.0106(11) 0.0025(11)
N2 0.0372(14) 0.0329(14) 0.0409(14) 0.0007(11) 0.0058(11) 0.0016(11)
N3 0.0545(18) 0.0351(15) 0.0542(18) 0.0005(13) 0.0079(14) 0.0027(13)
C1 0.0480(19) 0.0410(19) 0.0398(17) 0.0013(14) 0.0030(14) -0.0075(16)
C2 0.047(2) 0.052(2) 0.052(2) 0.0030(17) -0.0001(16) -0.0019(17)
C3 0.055(2) 0.057(2) 0.049(2) 0.0039(16) -0.0063(17) -0.0066(18)
C4 0.072(3) 0.061(2) 0.0360(18) -0.0002(16) -0.0002(17) -0.009(2)
C5 0.070(3) 0.047(2) 0.0425(19) 0.0007(15) 0.0097(17) 0.0024(18)
C6 0.057(2) 0.0321(17) 0.0374(16) 0.0045(12) 0.0062(14) -0.0014(14)
C7 0.0503(19) 0.0301(16) 0.0457(18) 0.0030(14) 0.0147(15) 0.0008(15)
C8 0.0424(18) 0.0335(16) 0.0454(18) 0.0071(13) 0.0087(14) 0.0014(14)
C9 0.050(2) 0.048(2) 0.056(2) 0.0075(16) 0.0165(16) 0.0139(17)
C10 0.048(2) 0.064(3) 0.068(2) 0.012(2) 0.0167(18) 0.0207(19)
C11 0.041(2) 0.070(3) 0.073(3) 0.011(2) 0.0031(18) 0.0127(19)
C12 0.045(2) 0.058(2) 0.058(2) 0.0035(17) -0.0002(16) 0.0031(17)
C13 0.0406(17) 0.0334(17) 0.0490(19) 0.0054(13) 0.0052(14) 0.0051(14)
C14 0.0414(19) 0.046(2) 0.0489(19) -0.0002(15) -0.0014(15) -0.0023(16)
C15 0.0482(19) 0.0394(18) 0.0411(17) -0.0009(14) 0.0046(14) 0.0029(15)
C16 0.062(2) 0.058(2) 0.0441(19) -0.0072(17) -0.0011(17) -0.0036(19)
C17 0.074(3) 0.063(2) 0.0409(19) -0.0115(17) 0.0045(18) -0.002(2)
C18 0.073(3) 0.057(2) 0.046(2) 0.0009(18) 0.0179(18) 0.014(2)
C19 0.053(2) 0.050(2) 0.048(2) -0.0037(16) 0.0076(16) 0.0086(17)
C20 0.051(2) 0.0328(17) 0.0415(17) 0.0026(14) 0.0083(14) 0.0062(15)
C21 0.067(3) 0.065(3) 0.091(3) 0.008(2) 0.028(2) -0.006(2)

loop_
_atom_type_symbol
_atom_type_description
_atom_type_scat_dispersion_real
_atom_type_scat_dispersion_imag
_atom_type_scat_source
C C 0.0033 0.0016 'International Tables Vol C Tables  4.2.6.8 and 6.1.1.4'
H H 0.0000 0.0000 'International Tables Vol C Tables  4.2.6.8 and 6.1.1.4'
N N 0.0061 0.0033 'International Tables Vol C Tables  4.2.6.8 and 6.1.1.4'
O O 0.0106 0.0060 'International Tables Vol C Tables  4.2.6.8 and 6.1.1.4'
Mn Mn 0.3368 0.7283 'International Tables Vol C Tables  4.2.6.8 and 6.1.1.4'

loop_
_geom_angle_atom_site_label_1
_geom_angle_atom_site_label_2
_geom_angle_atom_site_label_3
_geom_angle
_geom_angle_site_symmetry_1
_geom_angle_site_symmetry_3
_geom_angle_publ_flag
O1 Mn O2 90.78(10) . . yes
O1 Mn N2 175.70(10) . . yes
O2 Mn N2 93.34(10) . . yes
O1 Mn N1 93.70(10) . . yes
O2 Mn N1 172.82(10) . . yes
N2 Mn N1 82.33(11) . . yes
O1 Mn O3 91.69(11) . . yes
O2 Mn O3 107.80(10) . . yes
N2 Mn O3 85.87(10) . . yes
N1 Mn O3 77.71(9) . . yes
O1 Mn O6 94.11(10) . . yes
O2 Mn O6 89.10(10) . . yes
N2 Mn O6 87.20(10) . . yes
N1 Mn O6 84.98(9) . . yes
O3 Mn O6 162.06(9) . . yes
C1 O1 Mn 129.1(2) . . ?
C20 O2 Mn 128.7(2) . . ?
N3 O3 Mn 122.3(2) . . ?
C21 O6 Mn 121.9(2) . . ?
C7 N1 C8 122.5(3) . . ?
C7 N1 Mn 123.8(2) . . ?
C8 N1 Mn 113.6(2) . . ?
C14 N2 C13 122.1(3) . . ?
C14 N2 Mn 124.1(2) . . ?
C13 N2 Mn 113.7(2) . . ?
O5 N3 O4 119.5(3) . . ?
O5 N3 O3 121.9(3) . . ?
O4 N3 O3 118.6(3) . . ?
O1 C1 C2 117.6(3) . . ?
O1 C1 C6 122.9(3) . . ?
C2 C1 C6 119.4(3) . . ?
C1 C2 C3 119.8(4) . . ?
C4 C3 C2 122.0(3) . . ?
C5 C4 C3 119.0(3) . . ?
C4 C5 C6 121.8(4) . . ?
C7 C6 C1 124.5(3) . . ?
C7 C6 C5 117.6(3) . . ?
C1 C6 C5 117.9(3) . . ?
N1 C7 C6 125.6(3) . . ?
C9 C8 C13 119.9(3) . . ?
C9 C8 N1 124.8(3) . . ?
C13 C8 N1 115.3(3) . . ?
C10 C9 C8 119.2(4) . . ?
C9 C10 C11 121.0(4) . . ?
C12 C11 C10 120.3(4) . . ?
C13 C12 C11 119.8(4) . . ?
C12 C13 C8 119.7(3) . . ?
C12 C13 N2 125.3(3) . . ?
C8 C13 N2 114.9(3) . . ?
N2 C14 C15 126.2(3) . . ?
C20 C15 C14 123.6(3) . . ?
C20 C15 C16 118.5(3) . . ?
C14 C15 C16 117.9(3) . . ?
C17 C16 C15 122.0(4) . . ?
C16 C17 C18 119.1(3) . . ?
C19 C18 C17 120.9(4) . . ?
C18 C19 C20 121.2(4) . . ?
O2 C20 C19 118.1(3) . . ?
O2 C20 C15 123.6(3) . . ?
C19 C20 C15 118.3(3) . . ?

loop_
_geom_bond_atom_site_label_1
_geom_bond_atom_site_label_2
_geom_bond_distance
_geom_bond_site_symmetry_2
_geom_bond_publ_flag
Mn O1 1.850(2) . yes
Mn O2 1.875(2) . yes
Mn N2 1.986(3) . yes
Mn N1 1.990(3) . yes
Mn O3 2.336(3) . yes
Mn O6 2.329(2) . yes
O1 C1 1.329(4) . ?
O2 C20 1.326(4) . ?
O3 N3 1.233(3) . ?
O4 N3 1.221(4) . ?
O5 N3 1.213(4) . ?
O6 C21 1.402(4) . ?
N1 C7 1.310(4) . ?
N1 C8 1.422(4) . ?
N2 C14 1.306(4) . ?
N2 C13 1.428(4) . ?
C1 C2 1.408(5) . ?
C1 C6 1.413(5) . ?
C2 C3 1.376(5) . ?
C3 C4 1.377(5) . ?
C4 C5 1.368(5) . ?
C5 C6 1.423(4) . ?
C6 C7 1.413(5) . ?
C8 C9 1.387(4) . ?
C8 C13 1.407(4) . ?
C9 C10 1.376(5) . ?
C10 C11 1.378(6) . ?
C11 C12 1.379(5) . ?
C12 C13 1.380(5) . ?
C14 C15 1.420(5) . ?
C15 C20 1.420(5) . ?
C15 C16 1.417(5) . ?
C16 C17 1.352(5) . ?
C17 C18 1.395(6) . ?
C18 C19 1.373(5) . ?
C19 C20 1.398(5) . ?
